data_4518212
loop_
_publ_author_name
'S\'anchez-F\'erez, Francisco'
'Solans-Monfort, Xavier'
'Calvet, Teresa'
'Font-Bardia, Merc\`e'
'Pons, Josefina'

_publ_section_title
;
 Influence of Aromatic Cations on the Structural Arrangement of Hg(II)
 Halides.
;
_journal_issue 45
_journal_name_full 'ACS omega'
_journal_page_first 29357
_journal_page_last 29372
_journal_paper_doi 10.1021/acsomega.0c04175
_journal_volume 5
_journal_year 2020
_chemical_formula_moiety '2(C12 H9 N2), Cl4 Hg, H2 O'
_chemical_formula_sum 'C24 H20 Cl4 Hg N4 O'
_chemical_formula_weight 722.83
_space_group_crystal_system monoclinic
_space_group_IT_number 14
_space_group_name_Hall '-P 2ybc'
_space_group_name_H-M_alt 'P 1 21/c 1'
_atom_sites_solution_hydrogens mixed
_audit_creation_method SHELXL-2018/3
_cell_angle_alpha 90
_cell_angle_beta 107.8560(10)
_cell_angle_gamma 90
_cell_formula_units_Z 4
_cell_length_a 16.3186(6)
_cell_length_b 10.6960(4)
_cell_length_c 14.6085(5)
_cell_measurement_reflns_used 9113
_cell_measurement_temperature 100(2)
_cell_measurement_theta_max 30.50
_cell_measurement_theta_min 2.40
_cell_volume 2427.00(15)
_computing_cell_refinement 'Bruker SAINT'
_computing_data_collection 'Bruker APEX3'
_computing_data_reduction 'Bruker SAINT'
_computing_molecular_graphics 'Bruker SHELXTL'
_computing_publication_material 'Bruker SHELXTL'
_computing_structure_refinement 'SHELXL-2018/3 (Sheldrick, 2018)'
_computing_structure_solution 'SHELXT 2014/5 (Sheldrick, 2014)'
_diffrn_ambient_temperature 100(2)
_diffrn_measured_fraction_theta_full 0.982
_diffrn_measured_fraction_theta_max 0.976
_diffrn_measurement_device_type 'D8 Venture'
_diffrn_measurement_method '\f and \w scans'
_diffrn_radiation_type MoK\a
_diffrn_radiation_wavelength 0.71073
_diffrn_reflns_av_R_equivalents 0.0522
_diffrn_reflns_av_unetI/netI 0.0394
_diffrn_reflns_Laue_measured_fraction_full 0.982
_diffrn_reflns_Laue_measured_fraction_max 0.976
_diffrn_reflns_limit_h_max 22
_diffrn_reflns_limit_h_min -23
_diffrn_reflns_limit_k_max 15
_diffrn_reflns_limit_k_min 0
_diffrn_reflns_limit_l_max 20
_diffrn_reflns_limit_l_min 0
_diffrn_reflns_number 7241
_diffrn_reflns_point_group_measured_fraction_full 0.982
_diffrn_reflns_point_group_measured_fraction_max 0.976
_diffrn_reflns_theta_full 25.242
_diffrn_reflns_theta_max 30.522
_diffrn_reflns_theta_min 2.312
_diffrn_source microfocus
_exptl_absorpt_coefficient_mu 6.809
_exptl_absorpt_correction_T_max 0.7461
_exptl_absorpt_correction_T_min 0.2506
_exptl_absorpt_correction_type multi-scan
_exptl_absorpt_process_details sadabs
_exptl_crystal_colour colourless
_exptl_crystal_density_diffrn 1.978
_exptl_crystal_description prism
_exptl_crystal_F_000 1392
_exptl_crystal_size_max 0.447
_exptl_crystal_size_mid 0.417
_exptl_crystal_size_min 0.360
_refine_diff_density_max 1.602
_refine_diff_density_min -2.548
_refine_diff_density_rms 0.142
_refine_ls_extinction_method none
_refine_ls_goodness_of_fit_ref 1.059
_refine_ls_hydrogen_treatment mixed
_refine_ls_matrix_type full
_refine_ls_number_parameters 313
_refine_ls_number_reflns 7241
_refine_ls_number_restraints 3
_refine_ls_restrained_S_all 1.059
_refine_ls_R_factor_all 0.0241
_refine_ls_R_factor_gt 0.0223
_refine_ls_shift/su_max 0.003
_refine_ls_shift/su_mean 0.000
_refine_ls_structure_factor_coef Fsqd
_refine_ls_weighting_details 'w=1/[\s^2^(Fo^2^)+(0.0253P)^2^] where P=(Fo^2^+2Fc^2^)/3'
_refine_ls_weighting_scheme calc
_refine_ls_wR_factor_gt 0.0540
_refine_ls_wR_factor_ref 0.0547
_reflns_Friedel_coverage 0.000
_reflns_number_gt 6814
_reflns_number_total 7241
_reflns_threshold_expression 'I > 2\s(I)'
_cod_data_source_file ao0c04175_si_004.cif
_cod_data_source_block c20yb22_0ma_aa
_cod_depositor_comments 'Adding full bibliography for 4518208--4518213.cif.'
_cod_original_sg_symbol_H-M 'P 21/c'
_cod_database_code 4518212
_shelx_shelxl_version_number 2018/3
_shelx_space_group_comment
;
The symmetry employed for this shelxl refinement is uniquely defined
by the following loop, which should always be used as a source of
symmetry information in preference to the above space-group names.
They are only intended as comments.

;

loop_
_space_group_symop_operation_xyz
'x, y, z'
'-x, y+1/2, -z+1/2'
'-x, -y, -z'
'x, -y-1/2, z-1/2'

loop_
_atom_site_label
_atom_site_type_symbol
_atom_site_fract_x
_atom_site_fract_y
_atom_site_fract_z
_atom_site_U_iso_or_equiv
_atom_site_adp_type
_atom_site_occupancy
_atom_site_site_symmetry_order
_atom_site_calc_flag
_atom_site_refinement_flags_posn
_atom_site_refinement_flags_adp
_atom_site_refinement_flags_occupancy
_atom_site_disorder_assembly
_atom_site_disorder_group
Hg1 Hg 0.22987(2) 0.56418(2) 0.52737(2) 0.01074(3) Uani 1 1 d . . . . .
Cl1 Cl 0.17991(3) 0.54512(4) 0.66808(4) 0.01316(9) Uani 1 1 d . . . . .
Cl2 Cl 0.37760(3) 0.46211(4) 0.56819(4) 0.01325(9) Uani 1 1 d . . . . .
Cl3 Cl 0.26061(3) 0.78050(4) 0.48619(4) 0.01436(9) Uani 1 1 d . . . . .
N3 N 0.16765(10) 0.02476(14) 0.63384(12) 0.0108(3) Uani 1 1 d . . . . .
Cl4 Cl 0.13755(4) 0.45980(4) 0.37871(4) 0.01826(10) Uani 1 1 d . . . . .
N1 N 0.53222(11) 0.73867(14) 0.58580(12) 0.0129(3) Uani 1 1 d . . . . .
N2 N 0.41759(10) 0.65433(13) 0.41950(11) 0.0110(3) Uani 1 1 d . . . . .
H2N H 0.425336 0.616746 0.475098 0.013 Uiso 1 1 calc R U . . .
C1 C 0.58884(13) 0.78119(17) 0.66529(14) 0.0151(4) Uani 1 1 d . . . . .
H1 H 0.591882 0.741262 0.724331 0.018 Uiso 1 1 calc R U . . .
C2 C 0.64473(13) 0.88190(18) 0.66757(14) 0.0151(4) Uani 1 1 d . . . . .
H2 H 0.684417 0.908206 0.726741 0.018 Uiso 1 1 calc R U . . .
C3 C 0.64139(14) 0.94192(15) 0.58337(16) 0.0128(4) Uani 1 1 d . . . . .
H3 H 0.678739 1.009983 0.583177 0.015 Uiso 1 1 calc R U . . .
C4 C 0.58130(12) 0.90020(16) 0.49729(13) 0.0098(3) Uani 1 1 d . . . . .
C5 C 0.57170(14) 0.95877(17) 0.40554(16) 0.0131(4) Uani 1 1 d . . . . .
H5 H 0.607471 1.027516 0.402011 0.016 Uiso 1 1 calc R U . . .
C6 C 0.51238(14) 0.91710(17) 0.32436(15) 0.0139(4) Uani 1 1 d . . . . .
H6 H 0.506505 0.957833 0.264895 0.017 Uiso 1 1 calc R U . . .
C7 C 0.45829(12) 0.81213(16) 0.32716(14) 0.0118(3) Uani 1 1 d . . . . .
C8 C 0.39568(13) 0.76513(17) 0.24526(14) 0.0146(4) Uani 1 1 d . . . . .
H8 H 0.388319 0.802495 0.184266 0.018 Uiso 1 1 calc R U . . .
C9 C 0.34474(13) 0.66469(18) 0.25308(15) 0.0161(4) Uani 1 1 d . . . . .
H9 H 0.301819 0.633552 0.198048 0.019 Uiso 1 1 calc R U . . .
C10 C 0.35736(13) 0.61010(17) 0.34273(14) 0.0137(4) Uani 1 1 d . . . . .
H10 H 0.322913 0.541076 0.349212 0.016 Uiso 1 1 calc R U . . .
C11 C 0.46749(12) 0.75419(15) 0.41628(13) 0.0089(3) Uani 1 1 d . . . . .
C12 C 0.52865(12) 0.79764(15) 0.50262(13) 0.0098(3) Uani 1 1 d . . . . .
N4 N 0.06348(10) -0.17451(13) 0.55880(12) 0.0118(3) Uani 1 1 d . . . . .
H4N H 0.086816 -0.163975 0.621145 0.014 Uiso 1 1 calc R U . . .
C13 C 0.21519(13) 0.19365(17) 0.51175(15) 0.0133(4) Uani 1 1 d . . . . .
H13 H 0.232545 0.250643 0.471359 0.016 Uiso 1 1 calc R U . . .
C14 C 0.24537(13) 0.20656(16) 0.60984(15) 0.0148(4) Uani 1 1 d . . . . .
H14 H 0.283637 0.272744 0.637950 0.018 Uiso 1 1 calc R U . . .
C15 C 0.21921(13) 0.12108(16) 0.66835(14) 0.0127(3) Uani 1 1 d . . . . .
H15 H 0.239422 0.132766 0.736048 0.015 Uiso 1 1 calc R U . . .
C16 C 0.13788(11) 0.01287(15) 0.53726(13) 0.0082(3) Uani 1 1 d . . . . .
C17 C 0.08118(12) -0.09023(16) 0.49811(14) 0.0095(3) Uani 1 1 d . . . . .
C18 C -0.02599(13) -0.29240(17) 0.42988(16) 0.0174(4) Uani 1 1 d . . . . .
H18 H -0.062491 -0.362419 0.407669 0.021 Uiso 1 1 calc R U . . .
C19 C -0.01008(13) -0.20895(17) 0.36558(15) 0.0154(4) Uani 1 1 d . . . . .
H19 H -0.035796 -0.221202 0.298455 0.018 Uiso 1 1 calc R U . . .
C20 C 0.04442(12) -0.10507(17) 0.39921(14) 0.0115(3) Uani 1 1 d . . . . .
C21 C 0.01218(13) -0.27261(16) 0.52780(15) 0.0149(4) Uani 1 1 d . . . . .
H21 H 0.001608 -0.329413 0.572890 0.018 Uiso 1 1 calc R U . . .
C22 C 0.06552(13) -0.01767(17) 0.33529(14) 0.0139(4) Uani 1 1 d . . . . .
H22 H 0.039992 -0.026341 0.267794 0.017 Uiso 1 1 calc R U . . .
C23 C 0.12134(15) 0.07678(17) 0.37020(16) 0.0139(4) Uani 1 1 d . . . . .
H23 H 0.136284 0.131797 0.326804 0.017 Uiso 1 1 calc R U . . .
C24 C 0.15822(12) 0.09515(17) 0.47143(14) 0.0103(3) Uani 1 1 d . . . . .
O1W O 0.11150(11) -0.20439(12) 0.75028(11) 0.0190(3) Uani 1 1 d D . . . .
H1WA H 0.1476(12) -0.2567(16) 0.7699(16) 0.023 Uiso 1 1 d D U . . .
H1WB H 0.1217(15) -0.1472(15) 0.7877(14) 0.023 Uiso 1 1 d D U . . .

loop_
_atom_site_aniso_label
_atom_site_aniso_U_11
_atom_site_aniso_U_22
_atom_site_aniso_U_33
_atom_site_aniso_U_23
_atom_site_aniso_U_13
_atom_site_aniso_U_12
Hg1 0.00741(5) 0.01133(4) 0.01388(5) 0.00127(2) 0.00386(4) 0.00044(2)
Cl1 0.0108(2) 0.01567(17) 0.0148(2) 0.00142(15) 0.00649(19) 0.00181(16)
Cl2 0.0068(2) 0.01139(16) 0.0227(2) 0.00277(16) 0.00618(19) 0.00238(16)
Cl3 0.0110(2) 0.00896(17) 0.0254(2) 0.00292(15) 0.0089(2) 0.00177(15)
N3 0.0080(8) 0.0096(6) 0.0142(8) 0.0002(6) 0.0026(6) 0.0007(6)
Cl4 0.0201(3) 0.01537(18) 0.0140(2) 0.00123(17) -0.0026(2) -0.00223(18)
N1 0.0085(8) 0.0140(7) 0.0159(8) 0.0021(6) 0.0033(7) -0.0013(6)
N2 0.0091(8) 0.0126(6) 0.0117(7) -0.0004(5) 0.0038(6) -0.0006(6)
C1 0.0103(9) 0.0204(8) 0.0144(9) 0.0019(7) 0.0034(8) -0.0021(7)
C2 0.0087(9) 0.0209(9) 0.0144(9) -0.0029(7) 0.0017(8) -0.0037(7)
C3 0.0071(10) 0.0137(8) 0.0168(10) -0.0009(6) 0.0027(8) -0.0024(6)
C4 0.0043(8) 0.0120(7) 0.0137(9) 0.0006(6) 0.0035(7) 0.0014(7)
C5 0.0099(10) 0.0124(7) 0.0188(10) 0.0015(7) 0.0070(8) 0.0006(7)
C6 0.0120(10) 0.0145(7) 0.0160(10) 0.0053(7) 0.0056(8) 0.0030(7)
C7 0.0082(9) 0.0136(7) 0.0139(9) -0.0005(6) 0.0038(7) 0.0029(7)
C8 0.0119(10) 0.0183(8) 0.0134(9) -0.0003(7) 0.0037(8) 0.0035(7)
C9 0.0093(9) 0.0226(9) 0.0148(9) -0.0063(7) 0.0013(8) -0.0017(7)
C10 0.0082(9) 0.0155(8) 0.0177(9) -0.0047(7) 0.0042(8) -0.0039(7)
C11 0.0051(8) 0.0094(7) 0.0130(8) 0.0006(6) 0.0041(7) 0.0017(6)
C12 0.0050(8) 0.0111(7) 0.0149(9) 0.0015(6) 0.0053(7) 0.0020(6)
N4 0.0071(8) 0.0122(6) 0.0161(8) -0.0028(6) 0.0035(7) -0.0004(6)
C13 0.0082(9) 0.0112(8) 0.0207(10) 0.0038(7) 0.0047(8) 0.0019(7)
C14 0.0097(9) 0.0098(7) 0.0231(10) -0.0024(7) 0.0025(8) -0.0004(7)
C15 0.0090(9) 0.0128(7) 0.0137(9) -0.0020(6) -0.0002(7) 0.0010(7)
C16 0.0038(8) 0.0086(7) 0.0122(8) -0.0002(6) 0.0024(7) 0.0027(6)
C17 0.0033(8) 0.0101(6) 0.0157(9) -0.0009(7) 0.0040(7) 0.0023(6)
C18 0.0076(9) 0.0140(8) 0.0299(11) -0.0075(7) 0.0049(8) -0.0016(7)
C19 0.0063(9) 0.0201(8) 0.0180(10) -0.0109(7) 0.0009(8) 0.0006(7)
C20 0.0043(8) 0.0159(8) 0.0148(9) -0.0048(7) 0.0035(7) 0.0020(7)
C21 0.0083(9) 0.0104(7) 0.0274(11) -0.0039(7) 0.0073(8) -0.0007(7)
C22 0.0098(9) 0.0193(8) 0.0123(9) -0.0010(7) 0.0028(8) 0.0041(7)
C23 0.0102(10) 0.0177(8) 0.0134(10) 0.0026(7) 0.0031(8) 0.0051(7)
C24 0.0062(9) 0.0105(7) 0.0145(9) 0.0011(7) 0.0039(7) 0.0031(7)
O1W 0.0237(8) 0.0121(6) 0.0227(8) 0.0006(5) 0.0097(7) 0.0005(6)

loop_
_atom_type_symbol
_atom_type_description
_atom_type_scat_dispersion_real
_atom_type_scat_dispersion_imag
_atom_type_scat_source
C C 0.0033 0.0016 'International Tables Vol C Tables 4.2.6.8 and 6.1.1.4'
H H 0.0000 0.0000 'International Tables Vol C Tables 4.2.6.8 and 6.1.1.4'
Cl Cl 0.1484 0.1585 'International Tables Vol C Tables 4.2.6.8 and 6.1.1.4'
Hg Hg -2.3894 9.2266 'International Tables Vol C Tables 4.2.6.8 and 6.1.1.4'
N N 0.0061 0.0033 'International Tables Vol C Tables 4.2.6.8 and 6.1.1.4'
O O 0.0106 0.0060 'International Tables Vol C Tables 4.2.6.8 and 6.1.1.4'

loop_
_geom_angle_atom_site_label_1
_geom_angle_atom_site_label_2
_geom_angle_atom_site_label_3
_geom_angle
_geom_angle_site_symmetry_1
_geom_angle_site_symmetry_3
_geom_angle_publ_flag
Cl1 Hg1 Cl3 115.258(15) . . ?
Cl1 Hg1 Cl4 115.283(18) . . ?
Cl3 Hg1 Cl4 108.624(16) . . ?
Cl1 Hg1 Cl2 107.685(16) . . ?
Cl3 Hg1 Cl2 102.096(15) . . ?
Cl4 Hg1 Cl2 106.723(18) . . ?
C15 N3 C16 116.93(16) . . ?
C1 N1 C12 116.98(16) . . ?
C10 N2 C11 123.26(17) . . ?
C10 N2 H2N 118.4 . . ?
C11 N2 H2N 118.4 . . ?
N1 C1 C2 123.90(18) . . ?
N1 C1 H1 118.1 . . ?
C2 C1 H1 118.1 . . ?
C3 C2 C1 119.33(19) . . ?
C3 C2 H2 120.3 . . ?
C1 C2 H2 120.3 . . ?
C2 C3 C4 118.47(17) . . ?
C2 C3 H3 120.8 . . ?
C4 C3 H3 120.8 . . ?
C3 C4 C12 117.78(17) . . ?
C3 C4 C5 122.60(17) . . ?
C12 C4 C5 119.62(18) . . ?
C6 C5 C4 120.96(18) . . ?
C6 C5 H5 119.5 . . ?
C4 C5 H5 119.5 . . ?
C5 C6 C7 120.81(18) . . ?
C5 C6 H6 119.6 . . ?
C7 C6 H6 119.6 . . ?
C8 C7 C11 118.23(17) . . ?
C8 C7 C6 123.20(18) . . ?
C11 C7 C6 118.57(18) . . ?
C9 C8 C7 120.34(18) . . ?
C9 C8 H8 119.8 . . ?
C7 C8 H8 119.8 . . ?
C8 C9 C10 118.97(19) . . ?
C8 C9 H9 120.5 . . ?
C10 C9 H9 120.5 . . ?
N2 C10 C9 120.14(17) . . ?
N2 C10 H10 119.9 . . ?
C9 C10 H10 119.9 . . ?
N2 C11 C7 119.02(17) . . ?
N2 C11 C12 119.50(16) . . ?
C7 C11 C12 121.47(16) . . ?
N1 C12 C4 123.54(18) . . ?
N1 C12 C11 117.90(16) . . ?
C4 C12 C11 118.56(16) . . ?
C21 N4 C17 122.61(18) . . ?
C21 N4 H4N 118.7 . . ?
C17 N4 H4N 118.7 . . ?
C14 C13 C24 119.43(17) . . ?
C14 C13 H13 120.3 . . ?
C24 C13 H13 120.3 . . ?
C13 C14 C15 119.43(17) . . ?
C13 C14 H14 120.3 . . ?
C15 C14 H14 120.3 . . ?
N3 C15 C14 123.33(18) . . ?
N3 C15 H15 118.3 . . ?
C14 C15 H15 118.3 . . ?
N3 C16 C24 124.54(16) . . ?
N3 C16 C17 117.95(15) . . ?
C24 C16 C17 117.51(17) . . ?
N4 C17 C20 119.47(17) . . ?
N4 C17 C16 119.27(17) . . ?
C20 C17 C16 121.26(16) . . ?
C19 C18 C21 118.98(17) . . ?
C19 C18 H18 120.5 . . ?
C21 C18 H18 120.5 . . ?
C18 C19 C20 120.16(19) . . ?
C18 C19 H19 119.9 . . ?
C20 C19 H19 119.9 . . ?
C17 C20 C19 118.35(17) . . ?
C17 C20 C22 119.17(17) . . ?
C19 C20 C22 122.44(18) . . ?
N4 C21 C18 120.42(18) . . ?
N4 C21 H21 119.8 . . ?
C18 C21 H21 119.8 . . ?
C23 C22 C20 120.64(19) . . ?
C23 C22 H22 119.7 . . ?
C20 C22 H22 119.7 . . ?
C22 C23 C24 120.98(18) . . ?
C22 C23 H23 119.5 . . ?
C24 C23 H23 119.5 . . ?
C13 C24 C16 116.28(17) . . ?
C13 C24 C23 123.37(17) . . ?
C16 C24 C23 120.35(17) . . ?
H1WA O1W H1WB 108.3(15) . . ?

loop_
_geom_bond_atom_site_label_1
_geom_bond_atom_site_label_2
_geom_bond_distance
_geom_bond_site_symmetry_2
_geom_bond_publ_flag
Hg1 Cl1 2.4412(5) . ?
Hg1 Cl3 2.4803(4) . ?
Hg1 Cl4 2.4952(5) . ?
Hg1 Cl2 2.5452(5) . ?
N3 C15 1.328(2) . ?
N3 C16 1.350(2) . ?
N1 C1 1.323(3) . ?
N1 C12 1.354(2) . ?
N2 C10 1.331(2) . ?
N2 C11 1.353(2) . ?
N2 H2N 0.8800 . ?
C1 C2 1.405(3) . ?
C1 H1 0.9500 . ?
C2 C3 1.374(3) . ?
C2 H2 0.9500 . ?
C3 C4 1.409(3) . ?
C3 H3 0.9500 . ?
C4 C12 1.410(2) . ?
C4 C5 1.444(3) . ?
C5 C6 1.356(3) . ?
C5 H5 0.9500 . ?
C6 C7 1.436(3) . ?
C6 H6 0.9500 . ?
C7 C8 1.407(3) . ?
C7 C11 1.408(2) . ?
C8 C9 1.384(3) . ?
C8 H8 0.9500 . ?
C9 C10 1.390(3) . ?
C9 H9 0.9500 . ?
C10 H10 0.9500 . ?
C11 C12 1.425(3) . ?
N4 C21 1.332(2) . ?
N4 C17 1.356(2) . ?
N4 H4N 0.8800 . ?
C13 C14 1.372(3) . ?
C13 C24 1.409(3) . ?
C13 H13 0.9500 . ?
C14 C15 1.404(3) . ?
C14 H14 0.9500 . ?
C15 H15 0.9500 . ?
C16 C24 1.416(2) . ?
C16 C17 1.440(2) . ?
C17 C20 1.393(3) . ?
C18 C19 1.377(3) . ?
C18 C21 1.390(3) . ?
C18 H18 0.9500 . ?
C19 C20 1.414(3) . ?
C19 H19 0.9500 . ?
C20 C22 1.436(3) . ?
C21 H21 0.9500 . ?
C22 C23 1.351(3) . ?
C22 H22 0.9500 . ?
C23 C24 1.429(3) . ?
C23 H23 0.9500 . ?
O1W H1WA 0.799(9) . ?
O1W H1WB 0.803(9) . ?
